data_7127539
loop_
_publ_author_name
'De, Sukanya'
'Jash, Moumita'
'Chowdhury, Chinmay'

_publ_section_title
;
 Palladium(ii) catalysed cascade strategy for the synthesis of
 dibenzo[5,6:7,8]cycloocta[1,2-b]indol-10-ols/-10(15H)-ones: easy access
 to 1,3,5,7-cyclooctatetraenes (COTs).
;
_journal_issue 100
_journal_name_full 'Chemical communications (Cambridge, England)'
_journal_page_first 15659
_journal_page_last 15662
_journal_paper_doi 10.1039/d0cc06538b
_journal_volume 56
_journal_year 2020
_chemical_formula_moiety 'C30 H25 N O4 S, 0.5(C4 H8 O2)'
_chemical_formula_sum 'C32 H29 N O5 S'
_chemical_formula_weight 539.62
_space_group_crystal_system triclinic
_space_group_IT_number 2
_space_group_name_Hall '-P 1'
_space_group_name_H-M_alt 'P -1'
_atom_sites_solution_hydrogens geom
_atom_sites_solution_primary iterative
_audit_creation_date 2020-08-19
_audit_creation_method
;
Olex2 1.2
(compiled 2018.05.29 svn.r3508 for OlexSys, GUI svn.r5506)
;
_audit_update_record
;
2020-09-28 deposited with the CCDC.	2020-11-11 downloaded from the CCDC.
;
_cell_angle_alpha 97.243(9)
_cell_angle_beta 100.218(5)
_cell_angle_gamma 97.968(9)
_cell_formula_units_Z 4
_cell_length_a 8.748(3)
_cell_length_b 14.050(5)
_cell_length_c 22.585(8)
_cell_measurement_reflns_used 9953
_cell_measurement_temperature 100(2)
_cell_measurement_theta_max 62.13
_cell_measurement_theta_min 3.21
_cell_volume 2673.0(16)
_computing_cell_refinement 'SAINT V8.40A (?, 2016)'
_computing_data_reduction 'SAINT V8.40A (?, 2016)'
_computing_molecular_graphics 'Olex2 (Dolomanov et al., 2009)'
_computing_publication_material 'Olex2 (Dolomanov et al., 2009)'
_computing_structure_refinement 'ShelXL (Sheldrick, 2015)'
_computing_structure_solution 'olex2.solve (Bourhis et al., 2015)'
_diffrn_ambient_temperature 100.0
_diffrn_measured_fraction_theta_full 0.996
_diffrn_measured_fraction_theta_max 0.996
_diffrn_measurement_device_type 'Bruker APEX-II CCD'
_diffrn_measurement_method '\f and \w scans'
_diffrn_radiation_type CuK\a
_diffrn_radiation_wavelength 1.54178
_diffrn_reflns_av_R_equivalents 0.1163
_diffrn_reflns_av_unetI/netI 0.0683
_diffrn_reflns_Laue_measured_fraction_full 0.996
_diffrn_reflns_Laue_measured_fraction_max 0.996
_diffrn_reflns_limit_h_max 10
_diffrn_reflns_limit_h_min -10
_diffrn_reflns_limit_k_max 16
_diffrn_reflns_limit_k_min -16
_diffrn_reflns_limit_l_max 25
_diffrn_reflns_limit_l_min -25
_diffrn_reflns_number 63419
_diffrn_reflns_point_group_measured_fraction_full 0.996
_diffrn_reflns_point_group_measured_fraction_max 0.996
_diffrn_reflns_theta_full 62.501
_diffrn_reflns_theta_max 62.501
_diffrn_reflns_theta_min 2.012
_diffrn_standards_number 0
_exptl_absorpt_coefficient_mu 1.430
_exptl_absorpt_correction_T_max 0.7522
_exptl_absorpt_correction_T_min 0.5696
_exptl_absorpt_correction_type multi-scan
_exptl_absorpt_process_details
'SADABS-2016/2 (Bruker,2016/2) was used for absorption correction. wR2(int) was 0.1525 before and 0.0880 after correction. The Ratio of minimum to maximum transmission is 0.7572. The \l/2 correction factor is Not present.'
_exptl_crystal_colour 'clear yellowish yellow'
_exptl_crystal_colour_lustre clear
_exptl_crystal_colour_modifier yellowish
_exptl_crystal_colour_primary yellow
_exptl_crystal_density_diffrn 1.341
_exptl_crystal_description needle
_exptl_crystal_F_000 1136
_exptl_crystal_size_max 0.55
_exptl_crystal_size_mid 0.45
_exptl_crystal_size_min 0.4
_refine_diff_density_max 0.586
_refine_diff_density_min -0.377
_refine_diff_density_rms 0.094
_refine_ls_extinction_coef 0.0077(4)
_refine_ls_extinction_expression Fc^*^=kFc[1+0.001xFc^2^\l^3^/sin(2\q)]^-1/4^
_refine_ls_extinction_method 'SHELXL-2018/3 (Sheldrick 2018)'
_refine_ls_goodness_of_fit_ref 1.079
_refine_ls_hydrogen_treatment constr
_refine_ls_matrix_type full
_refine_ls_number_parameters 712
_refine_ls_number_reflns 8479
_refine_ls_number_restraints 0
_refine_ls_restrained_S_all 1.079
_refine_ls_R_factor_all 0.0768
_refine_ls_R_factor_gt 0.0680
_refine_ls_shift/su_max 0.001
_refine_ls_shift/su_mean 0.000
_refine_ls_structure_factor_coef Fsqd
_refine_ls_weighting_details 'w=1/[\s^2^(Fo^2^)+(0.0594P)^2^+2.9283P] where P=(Fo^2^+2Fc^2^)/3'
_refine_ls_weighting_scheme calc
_refine_ls_wR_factor_gt 0.1607
_refine_ls_wR_factor_ref 0.1666
_reflns_Friedel_coverage 0.000
_reflns_number_gt 7251
_reflns_number_total 8479
_reflns_threshold_expression 'I > 2\s(I)'
_cod_data_source_file d0cc06538b2.cif
_cod_data_source_block su_5_22re1_0m_a
_cod_depositor_comments
;
Adding full bibliography for 7127535--7127539.cif.

2024-12-16
Z value and formula fixed to values more according to usual
chemical conventions.                 miguel
;
_cod_original_formula_sum 'C64 H58 N2 O10 S2'
_cod_original_formula_weight 1079.24
_cod_original_formula_moiety '2(C30 H25 N O4 S), C4 H8 O2'
_cod_original_formula_units_Z 2
_cod_database_code 7127539
_shelx_shelxl_version_number 2018/3
_shelx_space_group_comment
;
The symmetry employed for this shelxl refinement is uniquely defined
by the following loop, which should always be used as a source of
symmetry information in preference to the above space-group names.
They are only intended as comments.
;
_olex2_refinement_description
;
1. Fixed Uiso
 At 1.2 times of:
  All C(H) groups, All C(H,H) groups
 At 1.5 times of:
  All C(H,H,H) groups, All O(H) groups
2.a Ternary CH refined with riding coordinates:
 C38(H45), C8(H013)
2.b Secondary CH2 refined with riding coordinates:
 C39(H44A,H44B), C9(H01A,H01B), C025(H02G,H02H)
2.c Aromatic/amide H refined with riding coordinates:
 C32(H33), C35(H36), C54(H55), C5(H00X), C49(H51), C57(H58), C50(H50),
 C55(H56), C20(H018), C14(H019), C44(H49), C47(H53), C11(H01E), C29(H01F),
 C58(H60), C2(H01H), C19(H01J), C17(H01K), C28(H01L), C13(H01M), C18(H01O),
 C48(H52), C4(H01R), C42(H47), C25(H01U), C34(H37), C43(H48), C12(H01Z),
 C26(H021), C41(H46)
2.d Idealised Me refined as rotating group:
 C52(H31A,H31B,H31C), C0aa(H01C,H01D,H01G), C59(H59A,H59B,H59C), C23(H02A,H02B,
 H02C), C30(H02D,H02E,H02F), C026(H02I,H02J,H02K)
2.e Idealised tetrahedral OH refined as rotating group:
 O6(H2), O2(H5)
;
_olex2_submission_special_instructions 'No special instructions were received'

loop_
_space_group_symop_operation_xyz
'x, y, z'
'-x, -y, -z'

loop_
_atom_site_label
_atom_site_type_symbol
_atom_site_fract_x
_atom_site_fract_y
_atom_site_fract_z
_atom_site_U_iso_or_equiv
_atom_site_adp_type
_atom_site_occupancy
_atom_site_site_symmetry_order
_atom_site_calc_flag
_atom_site_refinement_flags_posn
_atom_site_refinement_flags_adp
_atom_site_refinement_flags_occupancy
_atom_site_disorder_assembly
_atom_site_disorder_group
S2 S -0.14767(9) 0.20023(6) 0.53767(4) 0.0371(2) Uani 1 1 d . . . . .
S1 S 0.34157(10) 0.65191(6) 0.94581(4) 0.0420(3) Uani 1 1 d . . . . .
O4 O -0.1764(3) 0.20880(17) 0.47447(10) 0.0415(6) Uani 1 1 d . . . . .
O2 O 0.0708(3) 0.55160(15) 0.73116(10) 0.0403(6) Uani 1 1 d . . . . .
H2 H 0.131177 0.587194 0.714916 0.060 Uiso 1 1 calc GR . . . .
O3 O -0.2707(3) 0.15517(16) 0.56378(10) 0.0412(6) Uani 1 1 d . . . . .
O8 O 0.2404(3) 0.71727(17) 0.96358(11) 0.0446(6) Uani 1 1 d . . . . .
O5 O 0.2538(3) 0.70954(18) 0.68426(11) 0.0473(6) Uani 1 1 d . . . . .
H5 H 0.296889 0.709552 0.653851 0.071 Uiso 1 1 calc GR . . . .
O1 O 0.2716(3) 0.46098(18) 0.45385(11) 0.0479(6) Uani 1 1 d . . . . .
O6 O 0.7040(3) 0.4186(2) 0.83640(12) 0.0570(7) Uani 1 1 d . . . . .
O7 O 0.3172(3) 0.55402(17) 0.95747(12) 0.0519(7) Uani 1 1 d . . . . .
N2 N -0.0919(3) 0.31501(18) 0.57543(12) 0.0338(6) Uani 1 1 d . . . . .
N1 N 0.3274(3) 0.64317(19) 0.87042(12) 0.0381(7) Uani 1 1 d . . . . .
O00D O 0.5078(3) 0.7340(2) 0.62366(13) 0.0668(8) Uani 1 1 d . . . . .
O00E O 0.6954(3) 0.8319(2) 0.59576(12) 0.0695(9) Uani 1 1 d . . . . .
C39 C -0.0782(4) 0.3354(2) 0.64107(14) 0.0330(7) Uani 1 1 d . . . . .
C35 C 0.1357(4) 0.4205(2) 0.61627(15) 0.0356(7) Uani 1 1 d . . . . .
C34 C 0.0427(4) 0.3704(2) 0.56147(15) 0.0353(7) Uani 1 1 d . . . . .
C45 C 0.1151(4) 0.4554(2) 0.72870(15) 0.0390(8) Uani 1 1 d . . . . .
H45 H 0.232640 0.463066 0.738557 0.047 Uiso 1 1 calc R . . . .
C38 C 0.0573(4) 0.3986(2) 0.66514(15) 0.0357(7) Uani 1 1 d . . . . .
C00K C 0.3374(4) 0.9368(2) 0.85825(15) 0.0387(8) Uani 1 1 d . . . . .
C44 C 0.0503(4) 0.4120(2) 0.77949(15) 0.0406(8) Uani 1 1 d . . . . .
H44A H 0.107365 0.449781 0.819127 0.049 Uiso 1 1 calc R . . . .
H44B H -0.062012 0.418904 0.775361 0.049 Uiso 1 1 calc R . . . .
C33 C 0.0798(4) 0.3803(2) 0.50484(15) 0.0381(8) Uani 1 1 d . . . . .
H33 H 0.014118 0.346687 0.467978 0.046 Uiso 1 1 calc R . . . .
C00N C 0.1852(4) 0.8752(3) 0.86109(15) 0.0402(8) Uani 1 1 d . . . . .
C00O C 0.3705(4) 0.7186(2) 0.78965(15) 0.0372(8) Uani 1 1 d . . . . .
C00P C 0.4632(4) 0.6407(2) 0.79350(15) 0.0386(8) Uani 1 1 d . . . . .
C40 C -0.2178(4) 0.3043(2) 0.66683(15) 0.0360(7) Uani 1 1 d . . . . .
C54 C 0.0173(4) 0.1430(2) 0.55458(15) 0.0353(7) Uani 1 1 d . . . . .
C00S C 0.1614(4) 0.7734(3) 0.84841(15) 0.0396(8) Uani 1 1 d . . . . .
C36 C 0.2758(4) 0.4813(2) 0.61504(16) 0.0404(8) Uani 1 1 d . . . . .
H36 H 0.341126 0.515662 0.651796 0.048 Uiso 1 1 calc R . . . .
C32 C 0.2188(4) 0.4424(2) 0.50547(16) 0.0405(8) Uani 1 1 d . . . . .
C55 C 0.1069(4) 0.1240(3) 0.51100(16) 0.0428(8) Uani 1 1 d . . . . .
H55 H 0.081142 0.142644 0.471915 0.051 Uiso 1 1 calc R . . . .
C00W C 0.4390(4) 0.5964(2) 0.84317(16) 0.0396(8) Uani 1 1 d . . . . .
C00X C 0.5654(4) 0.6061(3) 0.75725(16) 0.0432(8) Uani 1 1 d . . . . .
H00X H 0.581701 0.634173 0.722282 0.052 Uiso 1 1 calc R . . . .
C51 C -0.5002(4) 0.2946(3) 0.65828(16) 0.0451(9) Uani 1 1 d . . . . .
H51 H -0.597642 0.308303 0.638072 0.054 Uiso 1 1 calc R . . . .
C00Z C 0.5376(4) 0.7052(2) 0.97603(15) 0.0401(8) Uani 1 1 d . . . . .
C58 C 0.1838(4) 0.0715(3) 0.62505(17) 0.0452(9) Uani 1 1 d . . . . .
H58 H 0.209344 0.053086 0.664196 0.054 Uiso 1 1 calc R . . . .
C011 C 0.2900(4) 0.7198(2) 0.83605(15) 0.0377(8) Uani 1 1 d . . . . .
C50 C -0.3631(4) 0.3240(2) 0.63830(16) 0.0393(8) Uani 1 1 d . . . . .
H50 H -0.367639 0.358352 0.604537 0.047 Uiso 1 1 calc R . . . .
C013 C 0.3582(4) 0.7729(2) 0.73702(15) 0.0395(8) Uani 1 1 d . . . . .
H013 H 0.465274 0.786310 0.727089 0.047 Uiso 1 1 calc R . . . .
C56 C 0.2357(4) 0.0770(2) 0.52573(17) 0.0439(8) Uani 1 1 d . . . . .
H56 H 0.296299 0.062324 0.495823 0.053 Uiso 1 1 calc R . . . .
C41 C -0.2110(4) 0.2553(2) 0.71770(15) 0.0378(8) Uani 1 1 d . . . . .
C42 C -0.0622(4) 0.2327(2) 0.75092(15) 0.0399(8) Uani 1 1 d . . . . .
C017 C 0.2989(4) 0.8687(3) 0.74656(15) 0.0424(8) Uani 1 1 d . . . . .
H01A H 0.186319 0.855985 0.749153 0.051 Uiso 1 1 calc R . . . .
H01B H 0.307405 0.902311 0.711009 0.051 Uiso 1 1 calc R . . . .
C018 C 0.0140(4) 0.7197(3) 0.84818(16) 0.0444(9) Uani 1 1 d . . . . .
H018 H -0.001960 0.650702 0.839352 0.053 Uiso 1 1 calc R . . . .
C019 C 0.4213(4) 0.9995(2) 0.90970(16) 0.0436(8) Uani 1 1 d . . . . .
H019 H 0.382042 1.002248 0.946381 0.052 Uiso 1 1 calc R . . . .
C43 C 0.0639(4) 0.3069(3) 0.77985(15) 0.0410(8) Uani 1 1 d . . . . .
C01B C 0.3906(4) 0.9345(2) 0.80392(16) 0.0411(8) Uani 1 1 d . . . . .
C49 C -0.0480(4) 0.1356(3) 0.75567(16) 0.0458(9) Uani 1 1 d . . . . .
H49 H -0.134882 0.085604 0.738147 0.055 Uiso 1 1 calc R . . . .
C53 C -0.3525(4) 0.2262(3) 0.73661(16) 0.0441(8) Uani 1 1 d . . . . .
H53 H -0.350166 0.192179 0.770475 0.053 Uiso 1 1 calc R . . . .
C01E C 0.5299(4) 0.9943(3) 0.80276(17) 0.0451(9) Uani 1 1 d . . . . .
H01E H 0.566957 0.993571 0.765656 0.054 Uiso 1 1 calc R . . . .
C01F C 0.5865(4) 0.8008(3) 0.97092(16) 0.0445(9) Uani 1 1 d . . . . .
H01F H 0.514805 0.837836 0.951793 0.053 Uiso 1 1 calc R . . . .
C60 C 0.0560(4) 0.1173(2) 0.61172(16) 0.0439(8) Uani 1 1 d . . . . .
H60 H -0.005238 0.131194 0.641528 0.053 Uiso 1 1 calc R . . . .
C01H C 0.5143(4) 0.5206(3) 0.86071(17) 0.0447(8) Uani 1 1 d . . . . .
H01H H 0.496118 0.491210 0.895013 0.054 Uiso 1 1 calc R . . . .
C57 C 0.2770(4) 0.0515(2) 0.58236(17) 0.0409(8) Uani 1 1 d . . . . .
C01J C -0.1092(4) 0.7663(3) 0.86075(17) 0.0491(9) Uani 1 1 d . . . . .
H01J H -0.209443 0.729541 0.859923 0.059 Uiso 1 1 calc R . . . .
C01K C 0.0606(4) 0.9204(3) 0.87487(17) 0.0468(9) Uani 1 1 d . . . . .
H01K H 0.076018 0.989257 0.884669 0.056 Uiso 1 1 calc R . . . .
C01L C 0.7435(4) 0.8421(3) 0.99437(17) 0.0510(9) Uani 1 1 d . . . . .
H01L H 0.779146 0.907702 0.990730 0.061 Uiso 1 1 calc R . . . .
C01M C 0.5622(4) 1.0586(3) 0.90848(17) 0.0461(9) Uani 1 1 d . . . . .
H01M H 0.619874 1.100393 0.944129 0.055 Uiso 1 1 calc R . . . .
C01N C 0.6180(4) 0.4905(3) 0.82476(17) 0.0460(9) Uani 1 1 d . . . . .
C01O C -0.0846(4) 0.8669(3) 0.87451(17) 0.0504(9) Uani 1 1 d . . . . .
H01O H -0.168012 0.899125 0.883737 0.060 Uiso 1 1 calc R . . . .
C31 C 0.1696(5) 0.4208(3) 0.39667(17) 0.0520(9) Uani 1 1 d . . . . .
H31A H 0.217774 0.441882 0.363470 0.078 Uiso 1 1 calc GR . . . .
H31B H 0.068151 0.443428 0.395134 0.078 Uiso 1 1 calc GR . . . .
H31C H 0.153189 0.349649 0.392257 0.078 Uiso 1 1 calc GR . . . .
C52 C -0.4955(4) 0.2455(3) 0.70726(17) 0.0480(9) Uani 1 1 d . . . . .
H52 H -0.589505 0.225034 0.720965 0.058 Uiso 1 1 calc R . . . .
C01R C 0.6410(4) 0.5311(3) 0.77341(16) 0.0465(9) Uani 1 1 d . . . . .
H01R H 0.709639 0.506766 0.749226 0.056 Uiso 1 1 calc R . . . .
C01S C 0.5233(4) 0.7225(3) 0.51876(16) 0.0479(9) Uani 1 1 d . . . . .
H01C H 0.609865 0.694791 0.504775 0.072 Uiso 1 1 calc GR . . . .
H01D H 0.498443 0.775273 0.496070 0.072 Uiso 1 1 calc GR . . . .
H01G H 0.430228 0.671853 0.511878 0.072 Uiso 1 1 calc GR . . . .
C47 C 0.2159(5) 0.1832(3) 0.81276(17) 0.0538(10) Uani 1 1 d . . . . .
H47 H 0.310993 0.166519 0.833024 0.065 Uiso 1 1 calc R . . . .
C01U C 0.6415(5) 0.6504(3) 1.00352(17) 0.0534(10) Uani 1 1 d . . . . .
H01U H 0.606648 0.584143 1.006023 0.064 Uiso 1 1 calc R . . . .
C37 C 0.3175(4) 0.4906(2) 0.56006(16) 0.0415(8) Uani 1 1 d . . . . .
H37 H 0.414045 0.529920 0.558867 0.050 Uiso 1 1 calc R . . . .
C01W C 0.8485(5) 0.7882(3) 1.02308(17) 0.0576(11) Uani 1 1 d . . . . .
C48 C 0.0901(5) 0.1111(3) 0.78535(17) 0.0523(10) Uani 1 1 d . . . . .
H48 H 0.098475 0.044784 0.786907 0.063 Uiso 1 1 calc R . . . .
C01Y C 0.5706(4) 0.7611(3) 0.58436(17) 0.0462(9) Uani 1 1 d . . . . .
C01Z C 0.6165(4) 1.0553(3) 0.85463(17) 0.0470(9) Uani 1 1 d . . . . .
H01Z H 0.712787 1.094522 0.853012 0.056 Uiso 1 1 calc R . . . .
C59 C 0.4204(4) 0.0028(3) 0.59820(18) 0.0505(9) Uani 1 1 d . . . . .
H59A H 0.499894 0.046478 0.629598 0.076 Uiso 1 1 calc GR . . . .
H59B H 0.464332 -0.011786 0.561715 0.076 Uiso 1 1 calc GR . . . .
H59C H 0.389378 -0.057780 0.613509 0.076 Uiso 1 1 calc GR . . . .
C021 C 0.7944(5) 0.6921(3) 1.02699(18) 0.0612(11) Uani 1 1 d . . . . .
H021 H 0.864916 0.654542 1.046356 0.073 Uiso 1 1 calc R . . . .
C46 C 0.2023(4) 0.2804(3) 0.81049(16) 0.0486(9) Uani 1 1 d . . . . .
H46 H 0.288385 0.329709 0.830047 0.058 Uiso 1 1 calc R . . . .
C023 C 0.6941(6) 0.3759(3) 0.8901(2) 0.0679(12) Uani 1 1 d . . . . .
H02A H 0.585521 0.344430 0.887741 0.102 Uiso 1 1 calc GR . . . .
H02B H 0.725669 0.426597 0.925927 0.102 Uiso 1 1 calc GR . . . .
H02C H 0.764299 0.327349 0.893321 0.102 Uiso 1 1 calc GR . . . .
C024 C 1.0171(5) 0.8337(4) 1.0482(2) 0.0816(16) Uani 1 1 d . . . . .
H02D H 1.035950 0.899064 1.037339 0.122 Uiso 1 1 calc GR . . . .
H02E H 1.086601 0.793660 1.031020 0.122 Uiso 1 1 calc GR . . . .
H02F H 1.038625 0.837997 1.092624 0.122 Uiso 1 1 calc GR . . . .
C025 C 0.7479(6) 0.8832(5) 0.6573(2) 0.0913(18) Uani 1 1 d . . . . .
H02G H 0.791643 0.951454 0.655695 0.110 Uiso 1 1 calc R . . . .
H02H H 0.655863 0.883941 0.677197 0.110 Uiso 1 1 calc R . . . .
C026 C 0.8588(7) 0.8437(6) 0.6920(3) 0.135(3) Uani 1 1 d . . . . .
H02I H 0.954171 0.847839 0.674699 0.202 Uiso 1 1 calc GR . . . .
H02J H 0.818124 0.775394 0.692794 0.202 Uiso 1 1 calc GR . . . .
H02K H 0.884062 0.879537 0.733620 0.202 Uiso 1 1 calc GR . . . .

loop_
_atom_site_aniso_label
_atom_site_aniso_U_11
_atom_site_aniso_U_22
_atom_site_aniso_U_33
_atom_site_aniso_U_23
_atom_site_aniso_U_13
_atom_site_aniso_U_12
S2 0.0352(5) 0.0404(5) 0.0345(5) 0.0010(4) 0.0088(3) 0.0046(3)
S1 0.0485(5) 0.0430(5) 0.0406(5) 0.0114(4) 0.0184(4) 0.0117(4)
O4 0.0402(13) 0.0494(14) 0.0322(12) 0.0020(10) 0.0048(10) 0.0051(10)
O2 0.0465(14) 0.0357(12) 0.0369(13) 0.0027(10) 0.0065(10) 0.0052(10)
O3 0.0376(13) 0.0432(13) 0.0427(14) 0.0023(11) 0.0137(10) 0.0028(10)
O8 0.0488(14) 0.0523(14) 0.0404(14) 0.0068(11) 0.0211(11) 0.0187(11)
O5 0.0475(14) 0.0503(14) 0.0403(14) -0.0038(12) 0.0123(11) 0.0002(11)
O1 0.0473(14) 0.0583(15) 0.0423(14) 0.0153(12) 0.0158(11) 0.0069(12)
O6 0.0643(17) 0.0657(17) 0.0464(15) 0.0062(13) 0.0107(13) 0.0317(14)
O7 0.0649(17) 0.0434(14) 0.0557(16) 0.0180(12) 0.0242(13) 0.0125(12)
N2 0.0364(15) 0.0346(14) 0.0304(14) 0.0024(11) 0.0090(11) 0.0050(11)
N1 0.0414(16) 0.0375(15) 0.0362(16) 0.0023(12) 0.0133(12) 0.0051(12)
O00D 0.0586(18) 0.093(2) 0.0487(17) 0.0094(16) 0.0174(14) 0.0057(15)
O00E 0.0562(17) 0.099(2) 0.0421(16) -0.0108(15) 0.0152(13) -0.0118(16)
C39 0.0339(17) 0.0381(17) 0.0281(17) 0.0049(14) 0.0064(13) 0.0096(14)
C35 0.0341(17) 0.0386(17) 0.0358(18) 0.0070(14) 0.0080(14) 0.0090(14)
C34 0.0322(17) 0.0370(17) 0.0395(19) 0.0074(15) 0.0107(14) 0.0095(14)
C45 0.0405(19) 0.0393(18) 0.0352(18) 0.0018(15) 0.0049(15) 0.0073(15)
C38 0.0350(18) 0.0389(17) 0.0346(18) 0.0057(14) 0.0069(14) 0.0111(14)
C00K 0.0438(19) 0.0382(18) 0.0384(19) 0.0117(15) 0.0103(15) 0.0133(15)
C44 0.0407(19) 0.0465(19) 0.0336(18) 0.0007(15) 0.0080(15) 0.0077(15)
C33 0.0375(18) 0.0429(18) 0.0344(18) 0.0056(15) 0.0064(14) 0.0104(15)
C00N 0.0429(19) 0.0469(19) 0.0349(18) 0.0123(15) 0.0103(15) 0.0132(15)
C00O 0.0356(18) 0.0414(18) 0.0339(18) 0.0032(15) 0.0076(14) 0.0056(14)
C00P 0.0351(18) 0.0438(19) 0.0350(18) -0.0026(15) 0.0066(14) 0.0079(14)
C40 0.0364(18) 0.0388(17) 0.0323(18) 0.0004(14) 0.0099(14) 0.0047(14)
C54 0.0353(18) 0.0342(17) 0.0374(19) 0.0031(14) 0.0119(14) 0.0054(14)
C00S 0.0386(19) 0.048(2) 0.0332(18) 0.0046(15) 0.0093(14) 0.0090(15)
C36 0.0388(19) 0.0419(18) 0.040(2) 0.0049(16) 0.0092(15) 0.0057(15)
C32 0.045(2) 0.0446(19) 0.040(2) 0.0164(16) 0.0172(16) 0.0138(16)
C55 0.044(2) 0.048(2) 0.040(2) 0.0087(16) 0.0159(16) 0.0093(16)
C00W 0.0361(18) 0.0387(18) 0.043(2) -0.0009(16) 0.0097(15) 0.0058(14)
C00X 0.0410(19) 0.053(2) 0.0346(19) 0.0007(16) 0.0074(15) 0.0089(16)
C51 0.0337(19) 0.054(2) 0.045(2) -0.0027(18) 0.0101(15) 0.0056(16)
C00Z 0.045(2) 0.047(2) 0.0311(18) 0.0075(15) 0.0101(15) 0.0138(16)
C58 0.049(2) 0.047(2) 0.042(2) 0.0101(17) 0.0110(17) 0.0111(17)
C011 0.0373(18) 0.0377(18) 0.0382(19) 0.0048(15) 0.0079(15) 0.0062(14)
C50 0.0378(19) 0.0407(18) 0.0383(19) 0.0006(15) 0.0065(15) 0.0088(15)
C013 0.0362(18) 0.0474(19) 0.0330(18) 0.0029(15) 0.0063(14) 0.0040(15)
C56 0.047(2) 0.0441(19) 0.046(2) 0.0066(17) 0.0213(17) 0.0086(16)
C41 0.0407(19) 0.0390(18) 0.0336(18) 0.0011(15) 0.0100(14) 0.0069(14)
C42 0.044(2) 0.048(2) 0.0318(18) 0.0081(15) 0.0151(15) 0.0124(16)
C017 0.044(2) 0.050(2) 0.0339(19) 0.0098(16) 0.0059(15) 0.0104(16)
C018 0.041(2) 0.047(2) 0.044(2) 0.0042(17) 0.0125(16) 0.0044(16)
C019 0.051(2) 0.0424(19) 0.0378(19) 0.0055(16) 0.0085(16) 0.0113(16)
C43 0.0416(19) 0.054(2) 0.0306(18) 0.0074(16) 0.0113(15) 0.0119(16)
C01B 0.0400(19) 0.0423(19) 0.044(2) 0.0117(16) 0.0090(16) 0.0121(15)
C49 0.054(2) 0.051(2) 0.038(2) 0.0105(17) 0.0171(17) 0.0116(17)
C53 0.052(2) 0.0446(19) 0.0370(19) 0.0056(16) 0.0153(16) 0.0037(16)
C01E 0.047(2) 0.047(2) 0.045(2) 0.0146(17) 0.0114(17) 0.0104(16)
C01F 0.048(2) 0.051(2) 0.0363(19) 0.0045(16) 0.0101(16) 0.0139(17)
C60 0.048(2) 0.0445(19) 0.044(2) 0.0079(16) 0.0165(16) 0.0111(16)
C01H 0.047(2) 0.047(2) 0.042(2) 0.0067(16) 0.0099(16) 0.0120(16)
C57 0.0385(19) 0.0347(17) 0.050(2) 0.0052(16) 0.0113(16) 0.0040(14)
C01J 0.038(2) 0.063(2) 0.047(2) 0.0074(18) 0.0120(16) 0.0064(17)
C01K 0.053(2) 0.048(2) 0.046(2) 0.0113(17) 0.0177(17) 0.0157(17)
C01L 0.050(2) 0.056(2) 0.044(2) -0.0039(18) 0.0117(18) 0.0085(18)
C01M 0.050(2) 0.0428(19) 0.043(2) 0.0072(16) 0.0035(17) 0.0072(16)
C01N 0.045(2) 0.046(2) 0.048(2) -0.0002(17) 0.0062(17) 0.0182(16)
C01O 0.046(2) 0.062(2) 0.051(2) 0.0134(19) 0.0179(18) 0.0200(18)
C31 0.059(2) 0.063(2) 0.041(2) 0.0173(18) 0.0163(18) 0.0158(19)
C52 0.039(2) 0.055(2) 0.048(2) -0.0018(18) 0.0139(17) 0.0018(17)
C01R 0.040(2) 0.057(2) 0.041(2) -0.0044(18) 0.0075(16) 0.0153(17)
C01S 0.052(2) 0.054(2) 0.040(2) 0.0092(17) 0.0072(17) 0.0170(18)
C47 0.055(2) 0.078(3) 0.042(2) 0.027(2) 0.0176(18) 0.032(2)
C01U 0.061(3) 0.060(2) 0.043(2) 0.0093(19) 0.0091(19) 0.023(2)
C37 0.0387(19) 0.0387(18) 0.047(2) 0.0057(16) 0.0107(16) 0.0036(15)
C01W 0.047(2) 0.082(3) 0.040(2) -0.014(2) 0.0054(17) 0.023(2)
C48 0.064(3) 0.060(2) 0.045(2) 0.0203(19) 0.0220(19) 0.024(2)
C01Y 0.045(2) 0.058(2) 0.039(2) 0.0080(18) 0.0151(17) 0.0130(18)
C01Z 0.046(2) 0.044(2) 0.051(2) 0.0121(17) 0.0093(17) 0.0053(16)
C59 0.043(2) 0.051(2) 0.060(2) 0.0092(19) 0.0125(18) 0.0126(17)
C021 0.067(3) 0.069(3) 0.047(2) -0.003(2) 0.000(2) 0.032(2)
C46 0.045(2) 0.066(2) 0.038(2) 0.0130(18) 0.0106(16) 0.0122(18)
C023 0.088(3) 0.074(3) 0.054(3) 0.020(2) 0.018(2) 0.042(3)
C024 0.047(3) 0.101(4) 0.081(3) -0.032(3) 0.001(2) 0.017(2)
C025 0.073(3) 0.132(5) 0.052(3) -0.016(3) 0.010(2) -0.012(3)
C026 0.087(4) 0.215(8) 0.080(4) -0.043(5) -0.028(3) 0.067(5)

loop_
_atom_type_symbol
_atom_type_description
_atom_type_scat_dispersion_real
_atom_type_scat_dispersion_imag
_atom_type_scat_source
C C 0.0181 0.0091 'International Tables Vol C Tables 4.2.6.8 and 6.1.1.4'
H H 0.0000 0.0000 'International Tables Vol C Tables 4.2.6.8 and 6.1.1.4'
N N 0.0311 0.0180 'International Tables Vol C Tables 4.2.6.8 and 6.1.1.4'
O O 0.0492 0.0322 'International Tables Vol C Tables 4.2.6.8 and 6.1.1.4'
S S 0.3331 0.5567 'International Tables Vol C Tables 4.2.6.8 and 6.1.1.4'

loop_
_geom_angle_atom_site_label_1
_geom_angle_atom_site_label_2
_geom_angle_atom_site_label_3
_geom_angle
_geom_angle_site_symmetry_1
_geom_angle_site_symmetry_3
_geom_angle_publ_flag
O4 S2 N2 105.84(14) . . ?
O4 S2 C54 109.20(15) . . ?
O3 S2 O4 120.07(14) . . ?
O3 S2 N2 106.88(13) . . ?
O3 S2 C54 108.62(15) . . ?
N2 S2 C54 105.22(14) . . ?
O8 S1 N1 108.02(14) . . ?
O8 S1 C00Z 108.98(16) . . ?
O7 S1 O8 119.83(15) . . ?
O7 S1 N1 105.30(15) . . ?
O7 S1 C00Z 109.31(17) . . ?
N1 S1 C00Z 104.25(15) . . ?
C45 O2 H2 109.5 . . ?
C013 O5 H5 109.5 . . ?
C32 O1 C31 117.2(3) . . ?
C01N O6 C023 118.4(3) . . ?
C39 N2 S2 120.8(2) . . ?
C34 N2 S2 116.5(2) . . ?
C34 N2 C39 106.8(2) . . ?
C00W N1 S1 118.5(2) . . ?
C00W N1 C011 107.0(3) . . ?
C011 N1 S1 123.9(2) . . ?
C01Y O00E C025 118.3(3) . . ?
N2 C39 C40 118.2(3) . . ?
C38 C39 N2 108.6(3) . . ?
C38 C39 C40 131.7(3) . . ?
C34 C35 C38 108.4(3) . . ?
C34 C35 C36 119.1(3) . . ?
C36 C35 C38 132.5(3) . . ?
C35 C34 N2 107.7(3) . . ?
C33 C34 N2 129.1(3) . . ?
C33 C34 C35 123.1(3) . . ?
O2 C45 H45 108.5 . . ?
O2 C45 C38 110.0(3) . . ?
O2 C45 C44 105.0(3) . . ?
C38 C45 H45 108.5 . . ?
C38 C45 C44 116.1(3) . . ?
C44 C45 H45 108.5 . . ?
C39 C38 C35 108.4(3) . . ?
C39 C38 C45 130.2(3) . . ?
C35 C38 C45 120.5(3) . . ?
C019 C00K C00N 119.6(3) . . ?
C01B C00K C00N 120.3(3) . . ?
C01B C00K C019 120.0(3) . . ?
C45 C44 H44A 108.8 . . ?
C45 C44 H44B 108.8 . . ?
H44A C44 H44B 107.7 . . ?
C43 C44 C45 114.0(3) . . ?
C43 C44 H44A 108.8 . . ?
C43 C44 H44B 108.8 . . ?
C34 C33 H33 122.0 . . ?
C32 C33 C34 116.0(3) . . ?
C32 C33 H33 122.0 . . ?
C00S C00N C00K 122.3(3) . . ?
C01K C00N C00K 119.2(3) . . ?
C01K C00N C00S 118.5(3) . . ?
C00P C00O C013 121.5(3) . . ?
C011 C00O C00P 107.7(3) . . ?
C011 C00O C013 130.2(3) . . ?
C00W C00P C00O 108.8(3) . . ?
C00W C00P C00X 119.1(3) . . ?
C00X C00P C00O 132.1(3) . . ?
C50 C40 C39 117.7(3) . . ?
C50 C40 C41 119.2(3) . . ?
C41 C40 C39 123.2(3) . . ?
C55 C54 S2 120.2(3) . . ?
C60 C54 S2 119.0(2) . . ?
C60 C54 C55 120.8(3) . . ?
C00N C00S C011 121.7(3) . . ?
C018 C00S C00N 119.9(3) . . ?
C018 C00S C011 118.4(3) . . ?
C35 C36 H36 120.5 . . ?
C37 C36 C35 119.1(3) . . ?
C37 C36 H36 120.5 . . ?
O1 C32 C33 123.5(3) . . ?
O1 C32 C37 114.6(3) . . ?
C33 C32 C37 121.9(3) . . ?
C54 C55 H55 120.7 . . ?
C54 C55 C56 118.6(3) . . ?
C56 C55 H55 120.7 . . ?
C00P C00W N1 107.5(3) . . ?
C00P C00W C01H 123.4(3) . . ?
C01H C00W N1 129.1(3) . . ?
C00P C00X H00X 120.6 . . ?
C01R C00X C00P 118.8(3) . . ?
C01R C00X H00X 120.6 . . ?
C50 C51 H51 120.0 . . ?
C52 C51 H51 120.0 . . ?
C52 C51 C50 120.1(3) . . ?
C01F C00Z S1 119.2(3) . . ?
C01F C00Z C01U 121.1(4) . . ?
C01U C00Z S1 119.7(3) . . ?
C60 C58 H58 119.3 . . ?
C60 C58 C57 121.4(3) . . ?
C57 C58 H58 119.3 . . ?
N1 C011 C00S 119.6(3) . . ?
C00O C011 N1 108.9(3) . . ?
C00O C011 C00S 130.7(3) . . ?
C40 C50 H50 119.3 . . ?
C51 C50 C40 121.3(3) . . ?
C51 C50 H50 119.3 . . ?
O5 C013 C00O 108.3(3) . . ?
O5 C013 H013 107.9 . . ?
O5 C013 C017 109.0(3) . . ?
C00O C013 H013 107.9 . . ?
C00O C013 C017 115.8(3) . . ?
C017 C013 H013 107.9 . . ?
C55 C56 H56 119.2 . . ?
C57 C56 C55 121.6(3) . . ?
C57 C56 H56 119.2 . . ?
C40 C41 C42 122.6(3) . . ?
C53 C41 C40 118.0(3) . . ?
C53 C41 C42 119.4(3) . . ?
C43 C42 C41 121.3(3) . . ?
C49 C42 C41 119.5(3) . . ?
C49 C42 C43 119.2(3) . . ?
C013 C017 H01A 109.2 . . ?
C013 C017 H01B 109.2 . . ?
C013 C017 C01B 112.2(3) . . ?
H01A C017 H01B 107.9 . . ?
C01B C017 H01A 109.2 . . ?
C01B C017 H01B 109.2 . . ?
C00S C018 H018 119.7 . . ?
C01J C018 C00S 120.6(3) . . ?
C01J C018 H018 119.7 . . ?
C00K C019 H019 119.4 . . ?
C00K C019 C01M 121.1(3) . . ?
C01M C019 H019 119.4 . . ?
C42 C43 C44 121.1(3) . . ?
C46 C43 C44 120.4(3) . . ?
C46 C43 C42 118.5(3) . . ?
C00K C01B C017 121.1(3) . . ?
C00K C01B C01E 118.6(3) . . ?
C01E C01B C017 120.2(3) . . ?
C42 C49 H49 119.4 . . ?
C48 C49 C42 121.3(4) . . ?
C48 C49 H49 119.4 . . ?
C41 C53 H53 119.1 . . ?
C52 C53 C41 121.9(3) . . ?
C52 C53 H53 119.1 . . ?
C01B C01E H01E 119.2 . . ?
C01B C01E C01Z 121.5(3) . . ?
C01Z C01E H01E 119.2 . . ?
C00Z C01F H01F 120.7 . . ?
C00Z C01F C01L 118.7(4) . . ?
C01L C01F H01F 120.7 . . ?
C54 C60 H60 120.3 . . ?
C58 C60 C54 119.4(3) . . ?
C58 C60 H60 120.3 . . ?
C00W C01H H01H 122.1 . . ?
C00W C01H C01N 115.8(3) . . ?
C01N C01H H01H 122.1 . . ?
C58 C57 C59 120.9(3) . . ?
C56 C57 C58 118.2(3) . . ?
C56 C57 C59 120.9(3) . . ?
C018 C01J H01J 120.3 . . ?
C01O C01J C018 119.5(3) . . ?
C01O C01J H01J 120.3 . . ?
C00N C01K H01K 119.4 . . ?
C01O C01K C00N 121.3(3) . . ?
C01O C01K H01K 119.4 . . ?
C01F C01L H01L 119.6 . . ?
C01W C01L C01F 120.8(4) . . ?
C01W C01L H01L 119.6 . . ?
C019 C01M H01M 120.6 . . ?
C01Z C01M C019 118.9(3) . . ?
C01Z C01M H01M 120.6 . . ?
O6 C01N C01H 123.3(3) . . ?
O6 C01N C01R 114.4(3) . . ?
C01R C01N C01H 122.3(3) . . ?
C01J C01O H01O 119.9 . . ?
C01K C01O C01J 120.3(3) . . ?
C01K C01O H01O 119.9 . . ?
O1 C31 H31A 109.5 . . ?
O1 C31 H31B 109.5 . . ?
O1 C31 H31C 109.5 . . ?
H31A C31 H31B 109.5 . . ?
H31A C31 H31C 109.5 . . ?
H31B C31 H31C 109.5 . . ?
C51 C52 C53 119.5(3) . . ?
C51 C52 H52 120.2 . . ?
C53 C52 H52 120.2 . . ?
C00X C01R C01N 120.6(3) . . ?
C00X C01R H01R 119.7 . . ?
C01N C01R H01R 119.7 . . ?
H01C C01S H01D 109.5 . . ?
H01C C01S H01G 109.5 . . ?
H01D C01S H01G 109.5 . . ?
C01Y C01S H01C 109.5 . . ?
C01Y C01S H01D 109.5 . . ?
C01Y C01S H01G 109.5 . . ?
C48 C47 H47 120.2 . . ?
C48 C47 C46 119.6(4) . . ?
C46 C47 H47 120.2 . . ?
C00Z C01U H01U 120.2 . . ?
C021 C01U C00Z 119.6(4) . . ?
C021 C01U H01U 120.2 . . ?
C36 C37 C32 120.7(3) . . ?
C36 C37 H37 119.7 . . ?
C32 C37 H37 119.7 . . ?
C01L C01W C024 120.2(4) . . ?
C021 C01W C01L 118.6(4) . . ?
C021 C01W C024 121.2(4) . . ?
C49 C48 H48 120.0 . . ?
C47 C48 C49 120.1(4) . . ?
C47 C48 H48 120.0 . . ?
O00D C01Y O00E 122.6(3) . . ?
O00D C01Y C01S 125.8(4) . . ?
O00E C01Y C01S 111.6(3) . . ?
C01E C01Z H01Z 120.1 . . ?
C01M C01Z C01E 119.8(3) . . ?
C01M C01Z H01Z 120.1 . . ?
C57 C59 H59A 109.5 . . ?
C57 C59 H59B 109.5 . . ?
C57 C59 H59C 109.5 . . ?
H59A C59 H59B 109.5 . . ?
H59A C59 H59C 109.5 . . ?
H59B C59 H59C 109.5 . . ?
C01U C021 C01W 121.2(4) . . ?
C01U C021 H021 119.4 . . ?
C01W C021 H021 119.4 . . ?
C43 C46 H46 119.3 . . ?
C47 C46 C43 121.3(4) . . ?
C47 C46 H46 119.3 . . ?
O6 C023 H02A 109.5 . . ?
O6 C023 H02B 109.5 . . ?
O6 C023 H02C 109.5 . . ?
H02A C023 H02B 109.5 . . ?
H02A C023 H02C 109.5 . . ?
H02B C023 H02C 109.5 . . ?
C01W C024 H02D 109.5 . . ?
C01W C024 H02E 109.5 . . ?
C01W C024 H02F 109.5 . . ?
H02D C024 H02E 109.5 . . ?
H02D C024 H02F 109.5 . . ?
H02E C024 H02F 109.5 . . ?
O00E C025 H02G 108.8 . . ?
O00E C025 H02H 108.8 . . ?
H02G C025 H02H 107.7 . . ?
C026 C025 O00E 113.9(5) . . ?
C026 C025 H02G 108.8 . . ?
C026 C025 H02H 108.8 . . ?
C025 C026 H02I 109.5 . . ?
C025 C026 H02J 109.5 . . ?
C025 C026 H02K 109.5 . . ?
H02I C026 H02J 109.5 . . ?
H02I C026 H02K 109.5 . . ?
H02J C026 H02K 109.5 . . ?

loop_
_geom_bond_atom_site_label_1
_geom_bond_atom_site_label_2
_geom_bond_distance
_geom_bond_site_symmetry_2
_geom_bond_publ_flag
S2 O4 1.428(2) . ?
S2 O3 1.427(2) . ?
S2 N2 1.689(3) . ?
S2 C54 1.755(3) . ?
S1 O8 1.430(2) . ?
S1 O7 1.427(3) . ?
S1 N1 1.673(3) . ?
S1 C00Z 1.752(4) . ?
O2 H2 0.8400 . ?
O2 C45 1.454(4) . ?
O5 H5 0.8400 . ?
O5 C013 1.472(4) . ?
O1 C32 1.369(4) . ?
O1 C31 1.432(4) . ?
O6 C01N 1.365(4) . ?
O6 C023 1.429(5) . ?
N2 C39 1.454(4) . ?
N2 C34 1.426(4) . ?
N1 C00W 1.433(4) . ?
N1 C011 1.445(4) . ?
O00D C01Y 1.198(4) . ?
O00E C01Y 1.335(5) . ?
O00E C025 1.447(5) . ?
C39 C38 1.359(5) . ?
C39 C40 1.479(4) . ?
C35 C34 1.397(5) . ?
C35 C38 1.442(5) . ?
C35 C36 1.400(5) . ?
C34 C33 1.393(5) . ?
C45 H45 1.0000 . ?
C45 C38 1.515(5) . ?
C45 C44 1.523(5) . ?
C00K C00N 1.500(5) . ?
C00K C019 1.387(5) . ?
C00K C01B 1.385(5) . ?
C44 H44A 0.9900 . ?
C44 H44B 0.9900 . ?
C44 C43 1.499(5) . ?
C33 H33 0.9500 . ?
C33 C32 1.391(5) . ?
C00N C00S 1.402(5) . ?
C00N C01K 1.396(5) . ?
C00O C00P 1.453(5) . ?
C00O C011 1.362(5) . ?
C00O C013 1.487(5) . ?
C00P C00W 1.384(5) . ?
C00P C00X 1.408(5) . ?
C40 C50 1.400(5) . ?
C40 C41 1.408(5) . ?
C54 C55 1.385(5) . ?
C54 C60 1.381(5) . ?
C00S C011 1.485(5) . ?
C00S C018 1.400(5) . ?
C36 H36 0.9500 . ?
C36 C37 1.371(5) . ?
C32 C37 1.405(5) . ?
C55 H55 0.9500 . ?
C55 C56 1.394(5) . ?
C00W C01H 1.389(5) . ?
C00X H00X 0.9500 . ?
C00X C01R 1.373(5) . ?
C51 H51 0.9500 . ?
C51 C50 1.384(5) . ?
C51 C52 1.373(5) . ?
C00Z C01F 1.377(5) . ?
C00Z C01U 1.385(5) . ?
C58 H58 0.9500 . ?
C58 C60 1.372(5) . ?
C58 C57 1.396(5) . ?
C50 H50 0.9500 . ?
C013 H013 1.0000 . ?
C013 C017 1.513(5) . ?
C56 H56 0.9500 . ?
C56 C57 1.372(5) . ?
C41 C42 1.480(5) . ?
C41 C53 1.405(5) . ?
C42 C43 1.409(5) . ?
C42 C49 1.403(5) . ?
C017 H01A 0.9900 . ?
C017 H01B 0.9900 . ?
C017 C01B 1.516(5) . ?
C018 H018 0.9500 . ?
C018 C01J 1.388(5) . ?
C019 H019 0.9500 . ?
C019 C01M 1.394(5) . ?
C43 C46 1.406(5) . ?
C01B C01E 1.387(5) . ?
C49 H49 0.9500 . ?
C49 C48 1.382(5) . ?
C53 H53 0.9500 . ?
C53 C52 1.387(5) . ?
C01E H01E 0.9500 . ?
C01E C01Z 1.390(5) . ?
C01F H01F 0.9500 . ?
C01F C01L 1.395(5) . ?
C60 H60 0.9500 . ?
C01H H01H 0.9500 . ?
C01H C01N 1.394(5) . ?
C57 C59 1.520(5) . ?
C01J H01J 0.9500 . ?
C01J C01O 1.386(5) . ?
C01K H01K 0.9500 . ?
C01K C01O 1.382(5) . ?
C01L H01L 0.9500 . ?
C01L C01W 1.394(6) . ?
C01M H01M 0.9500 . ?
C01M C01Z 1.380(5) . ?
C01N C01R 1.388(5) . ?
C01O H01O 0.9500 . ?
C31 H31A 0.9800 . ?
C31 H31B 0.9800 . ?
C31 H31C 0.9800 . ?
C52 H52 0.9500 . ?
C01R H01R 0.9500 . ?
C01S H01C 0.9800 . ?
C01S H01D 0.9800 . ?
C01S H01G 0.9800 . ?
C01S C01Y 1.476(5) . ?
C47 H47 0.9500 . ?
C47 C48 1.382(6) . ?
C47 C46 1.394(5) . ?
C01U H01U 0.9500 . ?
C01U C021 1.366(6) . ?
C37 H37 0.9500 . ?
C01W C021 1.388(6) . ?
C01W C024 1.501(6) . ?
C48 H48 0.9500 . ?
C01Z H01Z 0.9500 . ?
C59 H59A 0.9800 . ?
C59 H59B 0.9800 . ?
C59 H59C 0.9800 . ?
C021 H021 0.9500 . ?
C46 H46 0.9500 . ?
C023 H02A 0.9800 . ?
C023 H02B 0.9800 . ?
C023 H02C 0.9800 . ?
C024 H02D 0.9800 . ?
C024 H02E 0.9800 . ?
C024 H02F 0.9800 . ?
C025 H02G 0.9900 . ?
C025 H02H 0.9900 . ?
C025 C026 1.361(8) . ?
C026 H02I 0.9800 . ?
C026 H02J 0.9800 . ?
C026 H02K 0.9800 . ?
